data_2101700
loop_
_publ_author_name
'Withers, Ray L.'
'Lobo, Charlene'
'Thompson, John G.'
'Schmid, Siegbert'

_publ_section_title
; A Modulation Wave Approach to the Structural Characterisation of
Three New Cristobalite-related Sodium Magnesiosilicates
;
_journal_issue 2
_journal_name_full 'Acta Crystallographica, Section B'
_journal_page_first 203
_journal_page_last 220
_journal_paper_doi 10.1107/S0108768196012335
_journal_volume 53
_journal_year 1997
_chemical_formula_sum 'Mg Na2 O4 Si'
_chemical_formula_weight 162.37
_chemical_name_systematic
;
Sodium magnesiosilicate
;
_space_group_IT_number 33
_symmetry_cell_setting orthorhombic
_symmetry_space_group_name_Hall 'P 2c -2n'
_symmetry_space_group_name_H-M 'P n a 21'
_cell_angle_alpha 90.0
_cell_angle_beta 90.0
_cell_angle_gamma 90.0
_cell_formula_units_Z 4
_cell_length_a 10.835(5)
_cell_length_b 5.279(12)
_cell_length_c 7.067(8)
_cell_measurement_temperature 293
_cell_volume 404.2(4)
_computing_data_collection 'Siemens ...?'
_computing_structure_refinement GSAS
_diffrn_ambient_temperature 293
_diffrn_measurement_device 'Siemens D-5000'
_diffrn_measurement_method 2\q/\q
_diffrn_radiation_monochromator graphite
_diffrn_radiation_type 'Cu K\a'
_diffrn_radiation_wavelength 1.5418
_diffrn_reflns_theta_max 40.0
_diffrn_reflns_theta_min 5.0
_exptl_absorpt_coefficient_mu 7.596
_exptl_absorpt_correction_type analytical
_exptl_crystal_density_diffrn 2.668
_exptl_crystal_F_000 319.87
_cod_data_source_file ab0354.cif
_cod_original_formula_sum 'Na2 Mg1 Si1 O4'
_cod_database_code 2101700

loop_
_symmetry_equiv_pos_as_xyz
x,y,z
-x,-y,1/2+z
1/2+x,1/2-y,z
1/2-x,1/2+y,1/2+z

loop_
_atom_site_label
_atom_site_fract_x
_atom_site_fract_y
_atom_site_fract_z
_atom_site_U_iso_or_equiv
_atom_site_occupancy
_atom_site_type_symbol
M1 0.0960(10) 0.203(2) 0.623 0.041(2) 1 Si
M2 0.3420(10) 0.204(3) 0.878(2) 0.041(2) 1 Mg
Na1 0.0860(10) 0.240(3) 0.153(3) 0.060(3) 1 Na
Na2 0.352(2) 0.204(4) 0.397(3) 0.060(3) 1 Na
O1 0.181(2) 0.281(4) 0.805(2) 0.054(3) 1 O
O2 0.152(2) 0.330(4) 0.431(3) 0.054(3) 1 O
O3 0.9480(10) 0.244(5) 0.660(4) 0.054(3) 1 O
O4 0.110(2) 0.895(2) 0.609(4) 0.054(3) 1 O
